data_7228456
loop_
_publ_author_name
'Gao, Guoliang'
'Yan, Jianxiang'
'Yang, Kai'
'Chen, Fen er'
'Song, Qiuling'

_publ_section_title
;
 Base-Controlled Highly Selective Synthesis of Alkyl 1,2-Bis(boronates) or
 1,1,2-Tris(boronates) from Terminal Alkynes
;
_journal_name_full 'Green Chem.'
_journal_paper_doi 10.1039/C7GC01161J
_journal_year 2017
_chemical_formula_moiety 'C26 H43 B3 O6'
_chemical_formula_sum 'C26 H43 B3 O6'
_chemical_formula_weight 484.03
_space_group_crystal_system triclinic
_space_group_IT_number 2
_space_group_name_Hall '-P 1'
_space_group_name_H-M_alt 'P -1'
_symmetry_Int_Tables_number 2
_symmetry_space_group_name_Hall '-P 1'
_symmetry_space_group_name_H-M 'P -1'
_audit_update_record
;
2017-05-23 deposited with the CCDC.
2017-06-12 downloaded from the CCDC.
;
_cell_angle_alpha 114.506(8)
_cell_angle_beta 99.354(6)
_cell_angle_gamma 104.113(6)
_cell_formula_units_Z 2
_cell_length_a 10.7089(7)
_cell_length_b 11.6927(9)
_cell_length_c 13.5483(11)
_cell_measurement_reflns_used 2854
_cell_measurement_temperature 291(2)
_cell_measurement_theta_max 28.4180
_cell_measurement_theta_min 3.4500
_cell_volume 1428.7(2)
_diffrn_ambient_temperature 291(2)
_diffrn_measured_fraction_theta_full 0.9986
_diffrn_measured_fraction_theta_max 0.9986
_diffrn_measurement_device_type agilent
_diffrn_radiation_type 'Mo K\a'
_diffrn_radiation_wavelength 0.71073
_diffrn_reflns_av_R_equivalents 0.0305
_diffrn_reflns_av_unetI/netI 0.0486
_diffrn_reflns_limit_h_max 14
_diffrn_reflns_limit_h_min -13
_diffrn_reflns_limit_k_max 14
_diffrn_reflns_limit_k_min -14
_diffrn_reflns_limit_l_max 18
_diffrn_reflns_limit_l_min -18
_diffrn_reflns_number 11837
_diffrn_reflns_theta_full 24.9965
_diffrn_reflns_theta_max 25.00
_diffrn_reflns_theta_min 2.97
_exptl_absorpt_coefficient_mu 0.076
_exptl_crystal_density_diffrn 1.1252
_exptl_crystal_description block
_exptl_crystal_F_000 524.2665
_refine_diff_density_max 0.7674
_refine_diff_density_min -0.4489
_refine_diff_density_rms 0.0577
_refine_ls_d_res_high 0.8410
_refine_ls_d_res_low 6.8613
_refine_ls_goodness_of_fit_ref 1.0465
_refine_ls_matrix_type full
_refine_ls_number_constraints 62
_refine_ls_number_parameters 328
_refine_ls_number_reflns 5025
_refine_ls_number_restraints 0
_refine_ls_restrained_S_all 1.0465
_refine_ls_R_factor_all 0.0955
_refine_ls_R_factor_gt 0.0702
_refine_ls_shift/su_max 0.0010
_refine_ls_shift/su_mean 0.0000
_refine_ls_structure_factor_coef Fsqd
_refine_ls_weighting_details 'w=1/[\s^2^(Fo^2^)+(0.1089P)^2^+0.6335P] where P=(Fo^2^+2Fc^2^)/3'
_refine_ls_weighting_scheme calc
_refine_ls_wR_factor_gt 0.1945
_refine_ls_wR_factor_ref 0.2191
_reflns_Friedel_coverage 0.0
_reflns_limit_h_max 12
_reflns_limit_h_min -12
_reflns_limit_k_max 12
_reflns_limit_k_min -13
_reflns_limit_l_max 16
_reflns_limit_l_min 0
_reflns_number_gt 3551
_reflns_number_total 5025
_reflns_threshold_expression I>=2u(I)
_cod_data_source_file c7gc01161j2.cif
_cod_data_source_block exp_3906
_cod_database_code 7228456

loop_
_space_group_symop_id
_space_group_symop_operation_xyz
1 x,y,z
2 -x,-y,-z

loop_
_atom_site_label
_atom_site_type_symbol
_atom_site_fract_x
_atom_site_fract_y
_atom_site_fract_z
_atom_site_U_iso_or_equiv
_atom_site_adp_type
_atom_site_occupancy
O5 O 0.4238(2) 0.36467(17) 0.83301(16) 0.0547(5) Uani 1.000000
O6 O 0.4670(2) 0.26321(19) 0.66696(17) 0.0646(6) Uani 1.000000
C14 C 0.4981(3) 0.4027(3) 0.6934(3) 0.0631(8) Uani 1.000000
B19 B 0.4112(3) 0.2470(3) 0.7454(3) 0.0440(7) Uani 1.000000
C26 C 0.4615(4) 0.5884(3) 0.8635(4) 0.0829(11) Uani 1.000000
H26a H 0.3678(8) 0.5592(7) 0.8233(17) 0.1243(17) Uiso 1.000000
H26b H 0.473(3) 0.6224(18) 0.9434(6) 0.1243(17) Uiso 1.000000
H26c H 0.5124(19) 0.6579(12) 0.851(2) 0.1243(17) Uiso 1.000000
C30 C 0.3770(4) 0.4084(5) 0.6220(4) 0.0987(14) Uani 1.000000
H30a H 0.361(2) 0.348(2) 0.5433(4) 0.148(2) Uiso 1.000000
H30b H 0.2992(8) 0.383(3) 0.6450(19) 0.148(2) Uiso 1.000000
H30c H 0.3949(14) 0.4979(8) 0.633(2) 0.148(2) Uiso 1.000000
C0aa C 0.3354(2) 0.1075(2) 0.7336(2) 0.0397(6) Uani 1.000000
H0aa H 0.2759(2) 0.0532(2) 0.6552(2) 0.0476(7) Uiso 1.000000
C16 C 0.5115(3) 0.4716(3) 0.8213(3) 0.0577(8) Uani 1.000000
O10 O 0.09190(19) 0.1628(2) 0.67459(15) 0.0539(5) Uani 1.000000
C11 C 0.2421(2) 0.1176(2) 0.8108(2) 0.0388(6) Uani 1.000000
H11 H 0.2959(2) 0.1810(2) 0.8898(2) 0.0466(7) Uiso 1.000000
O12 O 0.04614(19) 0.2062(2) 0.84072(15) 0.0520(5) Uani 1.000000
B1aa B 0.1273(3) 0.1656(3) 0.7763(2) 0.0393(6) Uani 1.000000
C17 C -0.0407(3) 0.1764(3) 0.6600(2) 0.0553(7) Uani 1.000000
C18 C -0.0396(3) 0.2527(3) 0.7835(2) 0.0516(7) Uani 1.000000
C19 C 0.0298(4) 0.4022(3) 0.8349(3) 0.0840(11) Uani 1.000000
H19a H 0.050(3) 0.4425(5) 0.9161(4) 0.1261(17) Uiso 1.000000
H19b H 0.1118(15) 0.4199(3) 0.815(2) 0.1261(17) Uiso 1.000000
H19c H -0.0286(12) 0.4392(5) 0.8063(18) 0.1261(17) Uiso 1.000000
O1 O 0.1537(2) -0.04144(17) 0.89028(15) 0.0550(5) Uani 1.000000
O3 O 0.1115(2) -0.13332(17) 0.70106(15) 0.0526(5) Uani 1.000000
C7 C 0.0603(4) -0.1766(3) 0.8439(3) 0.0703(10) Uani 1.000000
C1aa C 0.0669(3) -0.2436(3) 0.7233(3) 0.0632(9) Uani 1.000000
C13 C 0.4299(3) 0.0345(3) 0.7476(3) 0.0500(7) Uani 1.000000
B17 B 0.1706(3) -0.0205(3) 0.8023(2) 0.0381(6) Uani 1.000000
C2aa C 0.4891(3) 0.0465(4) 0.8508(3) 0.0694(9) Uani 1.000000
H2aa H 0.4749(3) 0.1050(4) 0.9160(3) 0.0833(11) Uiso 1.000000
C20 C -0.0832(4) -0.1598(5) 0.8389(5) 0.1204(19) Uani 1.000000
H20a H -0.0749(9) -0.080(2) 0.9054(17) 0.181(3) Uiso 1.000000
H20b H -0.1157(18) -0.152(4) 0.7722(18) 0.181(3) Uiso 1.000000
H20c H -0.1455(11) -0.2364(19) 0.836(3) 0.181(3) Uiso 1.000000
C6 C 0.4571(3) -0.0500(4) 0.6531(4) 0.0846(12) Uani 1.000000
H6 H 0.4200(3) -0.0579(4) 0.5826(4) 0.1016(14) Uiso 1.000000
C9 C 0.5701(4) -0.0275(5) 0.8592(5) 0.1019(16) Uani 1.000000
H9 H 0.6095(4) -0.0189(5) 0.9295(5) 0.1223(19) Uiso 1.000000
C10 C 0.5914(5) -0.1129(5) 0.7636(7) 0.126(2) Uani 1.000000
H10 H 0.6432(5) -0.1649(5) 0.7683(7) 0.151(3) Uiso 1.000000
C12 C 0.5374(5) -0.1223(5) 0.6614(6) 0.121(2) Uani 1.000000
H12 H 0.5551(5) -0.1780(5) 0.5970(6) 0.146(2) Uiso 1.000000
C1 C -0.1761(3) 0.2203(4) 0.8026(3) 0.0711(10) Uani 1.000000
H1a H -0.2081(11) 0.1285(8) 0.787(2) 0.1066(14) Uiso 1.000000
H1b H -0.1684(6) 0.2778(17) 0.8802(6) 0.1066(14) Uiso 1.000000
H1c H -0.2386(7) 0.234(2) 0.7529(15) 0.1066(14) Uiso 1.000000
C2 C 0.6522(3) 0.5109(4) 0.8974(3) 0.0780(10) Uani 1.000000
H2a H 0.6487(5) 0.530(3) 0.9728(6) 0.1169(16) Uiso 1.000000
H2b H 0.6858(11) 0.4384(10) 0.8678(13) 0.1169(16) Uiso 1.000000
H2c H 0.7111(7) 0.5890(16) 0.8996(18) 0.1169(16) Uiso 1.000000
C3 C -0.0534(4) 0.2459(4) 0.5894(3) 0.0845(12) Uani 1.000000
H3a H 0.0202(16) 0.3296(13) 0.6239(13) 0.1268(18) Uiso 1.000000
H3b H -0.051(3) 0.1903(12) 0.5144(7) 0.1268(18) Uiso 1.000000
H3c H -0.1372(13) 0.262(3) 0.585(2) 0.1268(18) Uiso 1.000000
C4 C 0.6227(4) 0.4458(4) 0.6624(3) 0.0916(13) Uani 1.000000
H4a H 0.6961(8) 0.435(3) 0.7045(19) 0.137(2) Uiso 1.000000
H4b H 0.6071(11) 0.392(2) 0.5825(6) 0.137(2) Uiso 1.000000
H4c H 0.6450(18) 0.5383(9) 0.680(2) 0.137(2) Uiso 1.000000
C5 C -0.1440(3) 0.0341(4) 0.5980(3) 0.0746(10) Uani 1.000000
H5a H -0.1256(15) -0.0173(8) 0.5292(11) 0.1118(15) Uiso 1.000000
H5b H -0.1384(17) -0.0072(9) 0.6460(9) 0.1118(15) Uiso 1.000000
H5c H -0.2331(4) 0.0376(4) 0.5798(19) 0.1118(15) Uiso 1.000000
C5aa C -0.0524(5) -0.3485(4) 0.6339(3) 0.1046(16) Uani 1.000000
H5aa H -0.1214(13) -0.3115(8) 0.624(2) 0.157(2) Uiso 1.000000
H5ab H -0.0303(9) -0.386(2) 0.5641(8) 0.157(2) Uiso 1.000000
H5ac H -0.084(2) -0.4173(17) 0.6542(14) 0.157(2) Uiso 1.000000
C3aa C 0.0820(7) -0.2295(5) 0.9205(4) 0.150(3) Uani 1.000000
H3aa H 0.168(2) -0.242(5) 0.926(3) 0.225(4) Uiso 1.000000
H3ab H 0.081(5) -0.168(2) 0.9941(12) 0.225(4) Uiso 1.000000
H3ac H 0.012(3) -0.314(3) 0.893(2) 0.225(4) Uiso 1.000000
C4aa C 0.1824(6) -0.3024(5) 0.7206(6) 0.148(2) Uani 1.000000
H4aa H 0.209(3) -0.314(5) 0.654(2) 0.222(4) Uiso 1.000000
H4ab H 0.258(2) -0.242(3) 0.787(2) 0.222(4) Uiso 1.000000
H4ac H 0.1512(18) -0.387(2) 0.719(5) 0.222(4) Uiso 1.000000

loop_
_atom_site_aniso_label
_atom_site_aniso_U_11
_atom_site_aniso_U_22
_atom_site_aniso_U_33
_atom_site_aniso_U_12
_atom_site_aniso_U_13
_atom_site_aniso_U_23
O5 0.0675(12) 0.0348(10) 0.0591(12) 0.0092(8) 0.0294(10) 0.0210(9)
O6 0.0787(14) 0.0462(12) 0.0694(13) 0.0122(10) 0.0399(11) 0.0267(10)
C14 0.069(2) 0.0509(17) 0.073(2) 0.0093(14) 0.0254(16) 0.0371(16)
B19 0.0401(16) 0.0420(17) 0.0513(17) 0.0112(12) 0.0160(13) 0.0243(14)
C26 0.100(3) 0.0487(19) 0.112(3) 0.0292(18) 0.049(2) 0.040(2)
C30 0.099(3) 0.108(3) 0.099(3) 0.025(2) 0.011(2) 0.071(3)
C0aa 0.0385(13) 0.0343(13) 0.0421(13) 0.0091(10) 0.0122(11) 0.0163(11)
C16 0.0620(18) 0.0379(15) 0.0735(19) 0.0091(13) 0.0275(15) 0.0286(14)
O10 0.0579(12) 0.0755(14) 0.0525(11) 0.0372(10) 0.0293(9) 0.0398(10)
C11 0.0427(14) 0.0315(13) 0.0394(13) 0.0099(10) 0.0112(11) 0.0164(11)
O12 0.0608(12) 0.0683(13) 0.0503(10) 0.0371(10) 0.0265(9) 0.0372(10)
B1aa 0.0455(16) 0.0318(14) 0.0426(15) 0.0116(12) 0.0170(13) 0.0190(12)
C17 0.0583(18) 0.077(2) 0.0534(16) 0.0376(15) 0.0241(14) 0.0403(16)
C18 0.0601(17) 0.0575(17) 0.0596(17) 0.0339(14) 0.0268(14) 0.0371(15)
C19 0.103(3) 0.051(2) 0.099(3) 0.0391(19) 0.029(2) 0.0303(19)
O1 0.0736(13) 0.0402(10) 0.0443(10) 0.0061(9) 0.0133(9) 0.0230(9)
O3 0.0669(12) 0.0386(10) 0.0446(10) 0.0050(9) 0.0181(9) 0.0196(9)
C7 0.103(3) 0.0390(16) 0.0535(17) -0.0017(16) 0.0200(17) 0.0239(14)
C1aa 0.082(2) 0.0347(15) 0.0651(19) 0.0054(14) 0.0259(16) 0.0235(14)
C13 0.0376(14) 0.0341(14) 0.0725(19) 0.0069(11) 0.0175(13) 0.0229(13)
B17 0.0390(15) 0.0357(15) 0.0419(15) 0.0148(12) 0.0124(12) 0.0194(13)
C2aa 0.0529(18) 0.082(2) 0.096(3) 0.0277(16) 0.0247(18) 0.058(2)
C20 0.087(3) 0.093(3) 0.157(5) 0.011(2) 0.072(3) 0.036(3)
C6 0.058(2) 0.066(2) 0.098(3) 0.0280(17) 0.0223(19) 0.008(2)
C9 0.053(2) 0.123(4) 0.177(5) 0.035(2) 0.029(3) 0.113(4)
C10 0.057(3) 0.084(3) 0.261(8) 0.042(2) 0.054(4) 0.092(4)
C12 0.072(3) 0.073(3) 0.180(5) 0.040(2) 0.038(3) 0.017(3)
C1 0.070(2) 0.102(3) 0.074(2) 0.052(2) 0.0385(18) 0.053(2)
C2 0.062(2) 0.066(2) 0.079(2) 0.0027(16) 0.0089(18) 0.0256(18)
C3 0.097(3) 0.130(3) 0.086(2) 0.067(3) 0.045(2) 0.083(3)
C4 0.094(3) 0.081(3) 0.095(3) 0.004(2) 0.052(2) 0.043(2)
C5 0.063(2) 0.078(2) 0.0611(19) 0.0254(17) 0.0044(16) 0.0183(18)
C5aa 0.127(3) 0.059(2) 0.072(2) -0.026(2) 0.020(2) 0.0165(19)
C3aa 0.256(7) 0.074(3) 0.090(3) -0.003(4) 0.019(4) 0.057(3)
C4aa 0.134(4) 0.080(3) 0.279(8) 0.068(3) 0.111(5) 0.095(4)

loop_
_atom_type_symbol
_atom_type_scat_dispersion_real
_atom_type_scat_dispersion_imag
_atom_type_scat_Cromer_Mann_a1
_atom_type_scat_Cromer_Mann_a2
_atom_type_scat_Cromer_Mann_a3
_atom_type_scat_Cromer_Mann_a4
_atom_type_scat_Cromer_Mann_b1
_atom_type_scat_Cromer_Mann_b2
_atom_type_scat_Cromer_Mann_b3
_atom_type_scat_Cromer_Mann_b4
_atom_type_scat_Cromer_Mann_c
_atom_type_scat_source
_atom_type_scat_dispersion_source
H 0.00000 0.00000 0.49300 0.32291 0.14019 0.04081 10.51090 26.12570 3.14236 57.79970 0.0030380000826 'International Tables Volume C Table 6.1.1.4 (pp. 500-502)' 'Henke, Gullikson and Davis, At. Data and Nucl. Data Tables, 1993, 54, 2'
C 0.00347 0.00161 2.31000 1.02000 1.58860 0.86500 20.84390 10.20750 0.56870 51.65120 0.215599998832 'International Tables Volume C Table 6.1.1.4 (pp. 500-502)' 'Henke, Gullikson and Davis, At. Data and Nucl. Data Tables, 1993, 54, 2'
B 0.00141 0.00067 2.05450 1.33260 1.09790 0.70680 23.21850 1.02100 60.34980 0.14030 -0.193200007081 'International Tables Volume C Table 6.1.1.4 (pp. 500-502)' 'Henke, Gullikson and Davis, At. Data and Nucl. Data Tables, 1993, 54, 2'
O 0.01158 0.00611 3.04850 2.28680 1.54630 0.86700 13.27710 5.70110 0.32390 32.90890 0.250800013542 'International Tables Volume C Table 6.1.1.4 (pp. 500-502)' 'Henke, Gullikson and Davis, At. Data and Nucl. Data Tables, 1993, 54, 2'

loop_
_geom_angle_atom_site_label_1
_geom_angle_atom_site_label_2
_geom_angle_atom_site_label_3
_geom_angle
C16 O5 B19 107.8(2)
B19 O6 C14 107.4(2)
C30 C14 O6 106.1(3)
C16 C14 O6 102.0(2)
C16 C14 C30 112.4(3)
C4 C14 O6 108.8(3)
C4 C14 C30 111.1(3)
C4 C14 C16 115.6(3)
O6 B19 O5 112.7(2)
C0aa B19 O5 123.4(2)
C0aa B19 O6 123.9(2)
C11 C0aa B19 111.9(2)
C13 C0aa B19 112.4(2)
C13 C0aa C11 113.5(2)
C14 C16 O5 102.1(2)
C26 C16 O5 107.4(2)
C26 C16 C14 116.3(3)
C2 C16 O5 106.9(2)
C2 C16 C14 113.6(3)
C2 C16 C26 109.7(3)
C17 O10 B1aa 106.7(2)
B1aa C11 C0aa 111.8(2)
B17 C11 C0aa 111.9(2)
B17 C11 B1aa 105.8(2)
C18 O12 B1aa 107.01(19)
C11 B1aa O10 123.0(2)
O12 B1aa O10 112.7(2)
O12 B1aa C11 124.2(2)
C18 C17 O10 101.7(2)
C3 C17 O10 108.7(2)
C3 C17 C18 116.4(3)
C5 C17 O10 106.4(2)
C5 C17 C18 112.3(3)
C5 C17 C3 110.4(3)
C17 C18 O12 102.1(2)
C19 C18 O12 106.5(2)
C19 C18 C17 112.7(3)
C1 C18 O12 109.1(2)
C1 C18 C17 114.6(3)
C1 C18 C19 111.1(3)
B17 O1 C7 107.4(2)
B17 O3 C1aa 107.9(2)
C1aa C7 O1 103.1(2)
C20 C7 O1 104.1(3)
C20 C7 C1aa 108.0(3)
C3aa C7 O1 111.1(3)
C3aa C7 C1aa 122.9(4)
C3aa C7 C20 106.2(4)
C7 C1aa O3 103.1(2)
C5aa C1aa O3 111.4(3)
C5aa C1aa C7 119.4(3)
C4aa C1aa O3 105.6(3)
C4aa C1aa C7 109.5(4)
C4aa C1aa C5aa 107.1(4)
C2aa C13 C0aa 122.7(3)
C6 C13 C0aa 119.4(3)
C6 C13 C2aa 117.9(3)
O1 B17 C11 125.4(2)
O3 B17 C11 121.9(2)
O3 B17 O1 112.5(2)
C9 C2aa C13 120.9(4)
C12 C6 C13 121.2(5)
C10 C9 C2aa 119.5(5)
C12 C10 C9 120.2(4)
C10 C12 C6 120.2(5)

loop_
_geom_bond_atom_site_label_1
_geom_bond_atom_site_label_2
_geom_bond_distance
O5 B19 1.350(4)
O5 C16 1.453(3)
O6 B19 1.356(3)
O6 C14 1.453(4)
C14 C4 1.497(4)
C14 C30 1.519(5)
C14 C16 1.542(4)
B19 C0aa 1.563(4)
C26 C16 1.513(4)
C0aa C13 1.510(4)
C0aa C11 1.549(3)
C16 C2 1.519(5)
O10 B1aa 1.353(3)
O10 C17 1.458(3)
C11 B1aa 1.553(4)
C11 B17 1.556(3)
O12 B1aa 1.359(3)
O12 C18 1.450(3)
C17 C3 1.501(4)
C17 C5 1.529(5)
C17 C18 1.531(4)
C18 C1 1.510(4)
C18 C19 1.511(4)
O1 B17 1.344(3)
O1 C7 1.447(3)
O3 B17 1.354(3)
O3 C1aa 1.431(3)
C7 C3aa 1.427(5)
C7 C1aa 1.514(4)
C7 C20 1.590(6)
C1aa C5aa 1.450(5)
C1aa C4aa 1.553(6)
C13 C2aa 1.372(4)
C13 C6 1.383(4)
C2aa C9 1.389(5)
C6 C12 1.367(6)
C9 C10 1.365(8)
C10 C12 1.358(8)
